data_8100061
loop_
_publ_author_name
'Xue, Gang'
'Yu, Wen-Tao'
'Fang, Qi'

_publ_section_title
;
Crystal structure of 2,3-bis(2-cyanoethylthio)-6,7-
vinylenedithiotetrathiafulvalene, C~14~H~10~N~2~S~8~
;
_journal_issue 2
_journal_name_full 'Zeitschrift f\"ur Kristallographie - New Crystal Structures'
_journal_page_first 171
_journal_page_last 172
_journal_volume 219
_journal_year 2004
_chemical_formula_moiety 'C14 H10 N2 S8'
_chemical_formula_sum 'C14 H10 N2 S8'
_chemical_formula_weight 462.72
_space_group_IT_number 2
_symmetry_cell_setting triclinic
_symmetry_space_group_name_Hall '-P 1'
_symmetry_space_group_name_H-M 'P -1'
_cell_angle_alpha 64.101(18)
_cell_angle_beta 84.62(2)
_cell_angle_gamma 77.335(16)
_cell_formula_units_Z 2
_cell_length_a 7.7531(16)
_cell_length_b 11.403(3)
_cell_length_c 12.371(5)
_cell_measurement_temperature 293(2)
_cell_volume 960.0(5)
_diffrn_ambient_temperature 293(2)
_exptl_crystal_density_diffrn 1.601
_cod_depositor_comments
;
The following automatic conversions were performed:
'_symmetry_cell_setting' value 'Triclinic' changed to 'triclinic'
according to '/home/saulius/struct/CIF-dictionaries/cif_core.dic'
dictionary named 'cif_core.dic' version 2.4.1 from
2010-06-29.

'_geom_bond_publ_flag' value 'Y' changed to 'y' according to
'/home/saulius/struct/CIF-dictionaries/cif_core.dic' dictionary named
'cif_core.dic' version 2.4.1 from 2010-06-29 (28 times).

Automatic conversion script
Id: cif_fix_enum 1527 2010-12-29 10:47:43Z saulius 
;
_cod_database_code 8100061

loop_
_symmetry_equiv_pos_as_xyz
'x, y, z'
'-x, -y, -z'

loop_
_atom_site_label
_atom_site_type_symbol
_atom_site_fract_x
_atom_site_fract_y
_atom_site_fract_z
_atom_site_U_iso_or_equiv
_atom_site_adp_type
_atom_site_occupancy
_atom_site_symmetry_multiplicity
_atom_site_Wyckoff_symbol
_atom_site_calc_flag
_atom_site_refinement_flags
_atom_site_disorder_assembly
_atom_site_disorder_group
C1 C 0.1786(10) 0.2810(7) 1.3879(7) 0.0527(19) Uani 1 2 i d . . .
H1A H 0.1673 0.3088 1.4490 0.063 Uiso 1 2 i calc R . .
C2 C 0.0435(11) 0.3166(8) 1.3158(7) 0.062(2) Uani 1 2 i d . . .
H2A H -0.0591 0.3689 1.3286 0.074 Uiso 1 2 calc R . . i
C3 C 0.3955(8) 0.2529(6) 1.2156(6) 0.0370(15) Uani 1 2 i d . . .
C4 C 0.2601(8) 0.2888(7) 1.1432(6) 0.0412(16) Uani 1 2 i d . . .
C5 C 0.5205(8) 0.3469(6) 1.0007(5) 0.0347(15) Uani 1 2 i d . . .
C6 C 0.6276(8) 0.3648(6) 0.9049(6) 0.0389(16) Uani 1 2 i d . . .
C7 C 0.9008(8) 0.3397(6) 0.7736(6) 0.0385(16) Uani 1 2 i d . . .
C8 C 0.7596(8) 0.3735(6) 0.7026(5) 0.0366(15) Uani 1 2 i d . . .
C9 C 1.2221(10) 0.1651(7) 0.8529(7) 0.057(2) Uani 1 2 i d . . .
H9A H 1.3489 0.1600 0.8501 0.069 Uiso 1 2 i calc R A 1
H9B H 1.1795 0.1689 0.9278 0.069 Uiso 1 2 i calc R A 1
C10 C 1.1871(10) 0.0423(4) 0.8530(5) 0.069(3) Uani 1 2 i d PD B 1
H10A H 1.0721 0.0306 0.8894 0.083 Uiso 0.376(12) 2 i calc PR B 1
H10B H 1.2733 -0.0316 0.9062 0.083 Uiso 0.376(12) 2 i calc PR B 1
C11 C 1.189(2) 0.028(3) 0.7382(14) 0.064(4) Uani 0.376(12) 2 i d PDU B 1
N1 N 1.196(3) 0.017(2) 0.6508(12) 0.082(4) Uani 0.376(12) 2 i d PDU B 1
H10C H 1.0617 0.0418 0.8627 0.083 Uiso 0.624(12) 2 i calc PR B 2
H10D H 1.2497 -0.0355 0.9189 0.083 Uiso 0.624(12) 2 i calc PR B 2
C11' C 1.2496(13) 0.0401(18) 0.7355(8) 0.064(4) Uani 0.624(12) 2 i d PDU B 2
N1' N 1.2899(17) 0.0397(14) 0.6450(7) 0.082(4) Uani 0.624(12) 2 i d PDU B 2
C12 C 0.6392(11) 0.2869(7) 0.5510(7) 0.062(2) Uani 1 2 i d . . .
H12A H 0.5284 0.2998 0.5916 0.075 Uiso 1 2 i calc R . .
H12B H 0.6117 0.3103 0.4683 0.075 Uiso 1 2 i calc R . .
C13 C 0.7275(13) 0.1393(8) 0.6107(8) 0.078(3) Uani 1 2 i d . . .
H13A H 0.6696 0.0897 0.5836 0.093 Uiso 1 2 i calc R . .
H13B H 0.8503 0.1289 0.5862 0.093 Uiso 1 2 i calc R . .
C14 C 0.7186(12) 0.0843(8) 0.7427(10) 0.071(3) Uani 1 2 i d . . .
N2 N 0.7137(13) 0.0428(8) 0.8444(8) 0.103(3) Uani 1 2 i d . . .
S1 S 0.3812(2) 0.18187(18) 1.37238(15) 0.0470(5) Uani 1 2 i d . . .
S2 S 0.0448(2) 0.2716(2) 1.19697(18) 0.0580(6) Uani 1 2 d i . . .
S3 S 0.5956(2) 0.29782(17) 1.14683(14) 0.0381(4) Uani 1 2 i d . . .
S4 S 0.2889(2) 0.38036(18) 0.98887(15) 0.0423(5) Uani 1 2 i d . . .
S5 S 0.8575(2) 0.34387(19) 0.91443(16) 0.0451(5) Uani 1 2 i d . . .
S6 S 0.5516(2) 0.42036(18) 0.75842(15) 0.0439(5) Uani 1 2 i d . . .
S7 S 1.1210(2) 0.31721(18) 0.72951(17) 0.0497(5) Uani 1 2 i d . B .
S8 S 0.7702(3) 0.39896(18) 0.55219(15) 0.0503(5) Uani 1 2 i d . . .

loop_
_atom_site_aniso_label
_atom_site_aniso_U_11
_atom_site_aniso_U_22
_atom_site_aniso_U_33
_atom_site_aniso_U_23
_atom_site_aniso_U_13
_atom_site_aniso_U_12
C1 0.054(5) 0.053(5) 0.045(4) -0.022(4) 0.013(4) -0.002(4)
C2 0.057(5) 0.066(5) 0.055(5) -0.027(4) 0.021(4) -0.006(4)
C3 0.032(3) 0.038(4) 0.040(4) -0.018(3) 0.010(3) -0.008(3)
C4 0.034(4) 0.049(4) 0.043(4) -0.024(3) 0.010(3) -0.008(3)
C5 0.029(3) 0.036(4) 0.036(4) -0.017(3) 0.001(3) 0.003(3)
C6 0.035(4) 0.045(4) 0.038(4) -0.022(3) 0.005(3) -0.003(3)
C7 0.037(4) 0.035(4) 0.042(4) -0.018(3) 0.010(3) -0.004(3)
C8 0.042(4) 0.031(3) 0.031(4) -0.012(3) 0.004(3) -0.001(3)
C9 0.048(4) 0.055(5) 0.056(5) -0.020(4) -0.005(4) 0.010(4)
C10 0.077(6) 0.053(5) 0.056(5) -0.015(4) 0.008(4) 0.004(4)
C11 0.070(7) 0.045(5) 0.063(5) -0.017(4) 0.005(5) 0.002(5)
N1 0.085(7) 0.076(6) 0.065(5) -0.027(4) 0.015(5) 0.008(5)
C11' 0.070(7) 0.045(5) 0.063(5) -0.017(4) 0.005(5) 0.002(5)
N1' 0.085(7) 0.076(6) 0.065(5) -0.027(4) 0.015(5) 0.008(5)
C12 0.086(6) 0.058(5) 0.044(5) -0.024(4) -0.012(4) -0.009(5)
C13 0.105(7) 0.055(5) 0.079(7) -0.037(5) -0.003(6) -0.009(5)
C14 0.075(6) 0.045(5) 0.086(7) -0.024(5) -0.010(6) -0.002(4)
N2 0.134(8) 0.077(6) 0.075(6) -0.017(5) 0.002(6) -0.008(5)
S1 0.0518(11) 0.0476(11) 0.0334(10) -0.0138(8) 0.0049(8) -0.0037(9)
S2 0.0347(10) 0.0899(16) 0.0534(12) -0.0329(11) 0.0108(9) -0.0198(10)
S3 0.0302(8) 0.0472(10) 0.0341(9) -0.0165(8) 0.0008(7) -0.0044(7)
S4 0.0301(9) 0.0575(12) 0.0352(10) -0.0192(9) 0.0010(7) -0.0026(8)
S5 0.0323(9) 0.0644(12) 0.0423(10) -0.0290(9) 0.0048(8) -0.0054(8)
S6 0.0324(9) 0.0583(12) 0.0366(10) -0.0221(9) 0.0031(7) 0.0021(8)
S7 0.0366(10) 0.0496(11) 0.0503(11) -0.0172(9) 0.0130(8) 0.0019(8)
S8 0.0599(12) 0.0547(12) 0.0335(10) -0.0196(9) 0.0096(8) -0.0088(9)

loop_
_geom_bond_atom_site_label_1
_geom_bond_atom_site_label_2
_geom_bond_distance
_geom_bond_site_symmetry_2
_geom_bond_publ_flag
C1 C2 1.315(10) . y
C1 S1 1.771(7) . y
C1 H1A 0.9300 . ?
C2 S2 1.754(8) . y
C2 H2A 0.9300 . ?
C3 C4 1.319(9) . y
C3 S1 1.748(6) . y
C3 S3 1.764(6) . y
C4 S4 1.751(7) . y
C4 S2 1.757(6) . y
C5 C6 1.347(8) . y
C5 S3 1.758(6) . y
C5 S4 1.758(6) . y
C6 S6 1.751(7) . y
C6 S5 1.754(6) . y
C7 C8 1.349(9) . y
C7 S7 1.741(6) . y
C7 S5 1.762(6) . y
C8 S8 1.750(6) . y
C8 S6 1.760(6) . y
C9 C10 1.483(9) . y
C9 S7 1.808(7) . y
C9 H9A 0.9700 . ?
C9 H9B 0.9700 . ?
C10 C11 1.4970(5) . y
C10 C11' 1.498(13) . y
C10 H10A 0.9700 . ?
C10 H10B 0.9700 . ?
C10 H10C 0.9700 . ?
C10 H10D 0.9700 . ?
C11 N1 1.1360(4) . y
C11' N1' 1.1360(4) . y
C12 C13 1.533(10) . y
C12 S8 1.803(8) . y
C12 H12A 0.9700 . ?
C12 H12B 0.9700 . ?
C13 C14 1.472(12) . y
C13 H13A 0.9700 . ?
C13 H13B 0.9700 . ?
C14 N2 1.135(11) . y
